data_7714112
loop_
_publ_author_name
'Yoshino, Junro'
'Hirono, Yoshito'
'Kaneda, Ayako'
'Hayashi, Naoto'

_publ_section_title
;
 Synthesis, Structures, and Solid-State Photoresponsive Color Change
 Behavior of Boronium Complexes Bearing a Pyridine-Imine, Diimine, or
 Pyridine-Ketone Bidentate Ligand
;
_journal_name_full 'Dalton Transactions'
_journal_paper_doi 10.1039/D3DT02332J
_journal_year 2023
_chemical_formula_moiety 'C17 H26 B N2 1+, C F3 O3 S 1-'
_chemical_formula_sum 'C18 H26 B F3 N2 O3 S'
_chemical_formula_weight 418.28
_space_group_crystal_system triclinic
_space_group_IT_number 2
_space_group_name_Hall '-P 1'
_space_group_name_H-M_alt 'P -1'
_atom_sites_solution_hydrogens geom
_atom_sites_solution_primary direct
_atom_sites_solution_secondary difmap
_audit_update_record
;
2020-07-16 deposited with the CCDC.	2023-10-04 downloaded from the CCDC.
;
_cell_angle_alpha 69.740(5)
_cell_angle_beta 68.754(5)
_cell_angle_gamma 88.267(6)
_cell_formula_units_Z 2
_cell_length_a 9.8281(2)
_cell_length_b 10.0360(3)
_cell_length_c 11.5195(3)
_cell_measurement_reflns_used 8809
_cell_measurement_temperature 173
_cell_measurement_theta_max 27.48
_cell_measurement_theta_min 2.04
_cell_volume 987.57(7)
_computing_cell_refinement 'RAPID AUTO'
_computing_data_collection 'RAPID AUTO (Rigaku, ????)'
_computing_data_reduction 'RAPID AUTO'
_computing_molecular_graphics 'CrystalStructure 4.2'
_computing_publication_material 'CrystalStructure 4.2 (Rigaku, 2017)'
_computing_structure_refinement 'SHELXL Version 2017/1 (Sheldrick, 2008)'
_computing_structure_solution 'SHELXS Version 2013/1 (Sheldrick, 2008)'
_diffrn_ambient_temperature 173
_diffrn_detector_area_resol_mean 10.000
_diffrn_measured_fraction_theta_full 1.000
_diffrn_measured_fraction_theta_max 0.999
_diffrn_measurement_device_type 'Rigaku R-AXIS RAPID'
_diffrn_measurement_method \w
_diffrn_radiation_type 'Mo K\a'
_diffrn_radiation_wavelength 0.71075
_diffrn_reflns_av_R_equivalents 0.0249
_diffrn_reflns_Laue_measured_fraction_full 1.000
_diffrn_reflns_Laue_measured_fraction_max 0.999
_diffrn_reflns_limit_h_max 11
_diffrn_reflns_limit_h_min -12
_diffrn_reflns_limit_k_max 13
_diffrn_reflns_limit_k_min -13
_diffrn_reflns_limit_l_max 14
_diffrn_reflns_limit_l_min -14
_diffrn_reflns_number 9779
_diffrn_reflns_point_group_measured_fraction_full 1.000
_diffrn_reflns_point_group_measured_fraction_max 0.999
_diffrn_reflns_theta_full 25.242
_diffrn_reflns_theta_max 27.473
_diffrn_reflns_theta_min 2.033
_diffrn_standards_number 0
_exptl_absorpt_coefficient_mu 0.213
_exptl_absorpt_correction_T_max 0.924
_exptl_absorpt_correction_T_min 0.794
_exptl_absorpt_correction_type multi-scan
_exptl_absorpt_process_details 'ABSCOR (Rigaku, 1995)'
_exptl_crystal_colour colorless
_exptl_crystal_density_diffrn 1.407
_exptl_crystal_density_method 'not measured'
_exptl_crystal_description prism
_exptl_crystal_F_000 440.00
_exptl_crystal_size_max 0.975
_exptl_crystal_size_mid 0.386
_exptl_crystal_size_min 0.370
_refine_diff_density_max 0.32
_refine_diff_density_min -0.26
_refine_ls_extinction_method none
_refine_ls_goodness_of_fit_ref 1.146
_refine_ls_hydrogen_treatment constr
_refine_ls_number_parameters 253
_refine_ls_number_reflns 4504
_refine_ls_number_restraints 0
_refine_ls_R_factor_all 0.0439
_refine_ls_R_factor_gt 0.0375
_refine_ls_shift/su_max 0.001
_refine_ls_structure_factor_coef Fsqd
_refine_ls_weighting_details 'w = 1/[\s^2^(Fo^2^)+(0.1000P)^2^] where P=(Fo^2^+2Fc^2^)/3'
_refine_ls_weighting_scheme calc
_refine_ls_wR_factor_gt 0.1322
_refine_ls_wR_factor_ref 0.1371
_reflns_Friedel_coverage 0.000
_reflns_number_gt 4017
_reflns_number_total 4504
_reflns_threshold_expression F^2^>2.0\s(F^2^)
_cod_data_source_file d3dt02332j2.cif
_cod_data_source_block piiprbbnotf
_cod_database_code 7714112

loop_
_space_group_symop_id
_space_group_symop_operation_xyz
1 +X,+Y,+Z
2 -X,-Y,-Z

loop_
_atom_site_label
_atom_site_type_symbol
_atom_site_fract_x
_atom_site_fract_y
_atom_site_fract_z
_atom_site_U_iso_or_equiv
_atom_site_adp_type
_atom_site_occupancy
_atom_site_site_symmetry_order
_atom_site_calc_flag
_atom_site_refinement_flags_posn
_atom_site_refinement_flags_adp
_atom_site_refinement_flags_occupancy
_atom_site_disorder_assembly
_atom_site_disorder_group
S1 S 1.36486(3) 0.71169(3) 0.84849(3) 0.02886(13) Uani 1 1 d . . . . .
F1 F 1.45250(12) 0.97687(10) 0.68366(11) 0.0575(3) Uani 1 1 d . . . . .
F2 F 1.34888(12) 0.84983(12) 0.61645(10) 0.0576(3) Uani 1 1 d . . . . .
F3 F 1.56876(11) 0.82067(13) 0.60957(10) 0.0598(3) Uani 1 1 d . . . . .
O1 O 1.36806(11) 0.58107(11) 0.82191(12) 0.0415(3) Uani 1 1 d . . . . .
O2 O 1.46829(12) 0.72855(14) 0.90586(11) 0.0509(3) Uani 1 1 d . . . . .
O3 O 1.22017(11) 0.74831(12) 0.90653(10) 0.0411(3) Uani 1 1 d . . . . .
N1 N 0.89358(10) 0.39997(10) 0.77331(10) 0.0237(2) Uani 1 1 d . . . . .
N2 N 0.68006(10) 0.32285(10) 0.75458(10) 0.0232(2) Uani 1 1 d . . . . .
C1 C 1.02177(14) 0.43015(15) 0.78059(14) 0.0326(3) Uani 1 1 d . . . . .
H1 H 1.099144 0.372894 0.759859 0.039 Uiso 1 1 calc R U . . .
C2 C 1.04405(15) 0.54230(16) 0.81744(15) 0.0374(3) Uani 1 1 d . . . . .
H2 H 1.135767 0.561252 0.821936 0.045 Uiso 1 1 calc R U . . .
C3 C 0.93297(16) 0.62683(15) 0.84772(15) 0.0367(3) Uani 1 1 d . . . . .
H3 H 0.947676 0.704557 0.872550 0.044 Uiso 1 1 calc R U . . .
C4 C 0.79959(15) 0.59664(14) 0.84138(14) 0.0315(3) Uani 1 1 d . . . . .
H4 H 0.720940 0.652632 0.861935 0.038 Uiso 1 1 calc R U . . .
C5 C 0.78476(12) 0.48308(13) 0.80439(12) 0.0246(3) Uani 1 1 d . . . . .
C6 C 0.65693(13) 0.43070(13) 0.79250(12) 0.0257(3) Uani 1 1 d . . . . .
H6 H 0.566394 0.471178 0.810569 0.031 Uiso 1 1 calc R U . . .
C7 C 0.55945(13) 0.25708(14) 0.73511(13) 0.0278(3) Uani 1 1 d . . . . .
H7 H 0.594653 0.172599 0.710161 0.033 Uiso 1 1 calc R U . . .
C8 C 0.52625(17) 0.36362(17) 0.62063(16) 0.0408(3) Uani 1 1 d . . . . .
H8A H 0.447160 0.320477 0.607876 0.049 Uiso 1 1 calc R U . . .
H8B H 0.495621 0.449246 0.641348 0.049 Uiso 1 1 calc R U . . .
H8C H 0.614520 0.389930 0.538746 0.049 Uiso 1 1 calc R U . . .
C9 C 0.42520(15) 0.20462(17) 0.86493(15) 0.0409(3) Uani 1 1 d . . . . .
H9A H 0.346888 0.161741 0.851021 0.049 Uiso 1 1 calc R U . . .
H9B H 0.451363 0.133031 0.934259 0.049 Uiso 1 1 calc R U . . .
H9C H 0.390989 0.285349 0.893022 0.049 Uiso 1 1 calc R U . . .
C10 C 0.93844(13) 0.29011(13) 0.58161(12) 0.0275(3) Uani 1 1 d . . . . .
H10 H 0.935168 0.387821 0.519884 0.033 Uiso 1 1 calc R U . . .
C11 C 1.09970(14) 0.27029(16) 0.56711(14) 0.0356(3) Uani 1 1 d . . . . .
H11A H 1.154586 0.265461 0.477928 0.043 Uiso 1 1 calc R U . . .
H11B H 1.143207 0.356098 0.570198 0.043 Uiso 1 1 calc R U . . .
C12 C 1.12286(15) 0.13772(17) 0.67272(16) 0.0416(3) Uani 1 1 d . . . . .
H12A H 1.220807 0.153905 0.674562 0.050 Uiso 1 1 calc R U . . .
H12B H 1.124272 0.055360 0.643874 0.050 Uiso 1 1 calc R U . . .
C13 C 1.00769(15) 0.09652(16) 0.81668(15) 0.0373(3) Uani 1 1 d . . . . .
H13A H 1.011737 -0.005213 0.866217 0.045 Uiso 1 1 calc R U . . .
H13B H 1.036379 0.153608 0.860724 0.045 Uiso 1 1 calc R U . . .
C14 C 0.84741(13) 0.11755(13) 0.82992(12) 0.0287(3) Uani 1 1 d . . . . .
H14 H 0.787209 0.106328 0.924411 0.034 Uiso 1 1 calc R U . . .
C15 C 0.78255(15) 0.00681(13) 0.79364(14) 0.0338(3) Uani 1 1 d . . . . .
H15A H 0.796767 -0.089808 0.847148 0.041 Uiso 1 1 calc R U . . .
H15B H 0.675478 0.012473 0.819551 0.041 Uiso 1 1 calc R U . . .
C16 C 0.84901(16) 0.02475(15) 0.64504(15) 0.0391(3) Uani 1 1 d . . . . .
H16A H 0.944552 -0.015306 0.627312 0.047 Uiso 1 1 calc R U . . .
H16B H 0.783378 -0.032432 0.627729 0.047 Uiso 1 1 calc R U . . .
C17 C 0.87333(15) 0.17933(15) 0.54593(13) 0.0345(3) Uani 1 1 d . . . . .
H17A H 0.939785 0.182247 0.456568 0.041 Uiso 1 1 calc R U . . .
H17B H 0.777996 0.207406 0.539854 0.041 Uiso 1 1 calc R U . . .
C18 C 1.43766(15) 0.84657(16) 0.68118(14) 0.0359(3) Uani 1 1 d . . . . .
B1 B 0.84168(13) 0.27724(14) 0.73374(13) 0.0229(3) Uani 1 1 d . . . . .

loop_
_atom_site_aniso_label
_atom_site_aniso_U_11
_atom_site_aniso_U_22
_atom_site_aniso_U_33
_atom_site_aniso_U_23
_atom_site_aniso_U_13
_atom_site_aniso_U_12
S1 0.0259(2) 0.0330(2) 0.0295(2) -0.01075(14) -0.01288(14) 0.00312(12)
F1 0.0677(7) 0.0326(5) 0.0672(7) -0.0105(5) -0.0261(5) -0.0055(4)
F2 0.0655(6) 0.0708(7) 0.0411(5) -0.0098(5) -0.0347(5) 0.0020(5)
F3 0.0405(5) 0.0754(7) 0.0458(6) -0.0210(5) 0.0032(4) -0.0013(5)
O1 0.0336(5) 0.0306(5) 0.0636(7) -0.0186(5) -0.0206(5) 0.0087(4)
O2 0.0464(6) 0.0707(8) 0.0439(6) -0.0166(6) -0.0293(5) -0.0001(5)
O3 0.0324(5) 0.0487(6) 0.0400(6) -0.0217(5) -0.0058(4) 0.0057(4)
N1 0.0241(5) 0.0224(5) 0.0252(5) -0.0087(4) -0.0097(4) 0.0016(4)
N2 0.0236(5) 0.0237(5) 0.0230(5) -0.0086(4) -0.0092(4) 0.0016(4)
C1 0.0284(6) 0.0342(7) 0.0395(7) -0.0148(6) -0.0161(5) 0.0034(5)
C2 0.0341(7) 0.0372(7) 0.0458(8) -0.0146(6) -0.0204(6) -0.0031(5)
C3 0.0465(8) 0.0290(7) 0.0414(8) -0.0151(6) -0.0215(6) -0.0017(5)
C4 0.0364(7) 0.0260(6) 0.0365(7) -0.0143(5) -0.0157(5) 0.0046(5)
C5 0.0270(6) 0.0228(6) 0.0234(6) -0.0079(5) -0.0094(4) 0.0028(4)
C6 0.0258(6) 0.0253(6) 0.0274(6) -0.0110(5) -0.0103(5) 0.0040(4)
C7 0.0263(6) 0.0292(6) 0.0316(6) -0.0138(5) -0.0123(5) 0.0005(4)
C8 0.0475(8) 0.0422(8) 0.0431(8) -0.0149(6) -0.0288(7) 0.0042(6)
C9 0.0307(7) 0.0485(9) 0.0400(8) -0.0163(7) -0.0080(6) -0.0089(6)
C10 0.0288(6) 0.0273(6) 0.0238(6) -0.0094(5) -0.0068(4) 0.0040(4)
C11 0.0262(6) 0.0404(8) 0.0351(7) -0.0151(6) -0.0046(5) 0.0049(5)
C12 0.0297(7) 0.0437(8) 0.0518(9) -0.0188(7) -0.0152(6) 0.0142(6)
C13 0.0428(8) 0.0323(7) 0.0394(8) -0.0103(6) -0.0213(6) 0.0114(5)
C14 0.0355(7) 0.0238(6) 0.0239(6) -0.0080(5) -0.0086(5) 0.0059(5)
C15 0.0369(7) 0.0216(6) 0.0367(7) -0.0095(5) -0.0076(5) 0.0014(5)
C16 0.0445(8) 0.0328(7) 0.0424(8) -0.0234(6) -0.0094(6) 0.0023(6)
C17 0.0380(7) 0.0403(7) 0.0272(6) -0.0195(6) -0.0077(5) 0.0053(5)
C18 0.0349(7) 0.0386(8) 0.0337(7) -0.0117(6) -0.0134(5) 0.0004(5)
B1 0.0228(6) 0.0232(6) 0.0243(6) -0.0100(5) -0.0092(5) 0.0031(5)

loop_
_atom_type_symbol
_atom_type_description
_atom_type_scat_dispersion_real
_atom_type_scat_dispersion_imag
_atom_type_scat_source
C C 0.0033 0.0016
;
International Tables for Crystallography
(Vol. C, Tables 4.2.6.8 and 6.1.1.4)
;
H H 0.0000 0.0000
;
International Tables for Crystallography
(Vol. C, Table 6.1.1.4)
;
B B 0.0013 0.0007
;
International Tables for Crystallography
(Vol. C, Tables 4.2.6.8 and 6.1.1.4)
;
F F 0.0171 0.0103
;
International Tables for Crystallography
(Vol. C, Tables 4.2.6.8 and 6.1.1.4)
;
N N 0.0061 0.0033
;
International Tables for Crystallography
(Vol. C, Tables 4.2.6.8 and 6.1.1.4)
;
O O 0.0106 0.0060
;
International Tables for Crystallography
(Vol. C, Tables 4.2.6.8 and 6.1.1.4)
;
S S 0.1246 0.1234
;
International Tables for Crystallography
(Vol. C, Tables 4.2.6.8 and 6.1.1.4)
;

loop_
_geom_angle_atom_site_label_1
_geom_angle_atom_site_label_2
_geom_angle_atom_site_label_3
_geom_angle
_geom_angle_site_symmetry_1
_geom_angle_site_symmetry_3
_geom_angle_publ_flag
O3 S1 O2 116.11(7) . . ?
O3 S1 O1 114.32(6) . . ?
O2 S1 O1 114.32(7) . . ?
O3 S1 C18 103.85(7) . . ?
O2 S1 C18 103.55(7) . . ?
O1 S1 C18 102.30(7) . . ?
C1 N1 C5 117.79(11) . . ?
C1 N1 B1 130.91(10) . . ?
C5 N1 B1 111.29(9) . . ?
C6 N2 C7 118.94(10) . . ?
C6 N2 B1 112.77(10) . . ?
C7 N2 B1 128.29(9) . . ?
N1 C1 C2 121.71(12) . . ?
N1 C1 H1 119.1 . . ?
C2 C1 H1 119.1 . . ?
C3 C2 C1 119.98(12) . . ?
C3 C2 H2 120.0 . . ?
C1 C2 H2 120.0 . . ?
C2 C3 C4 119.05(12) . . ?
C2 C3 H3 120.5 . . ?
C4 C3 H3 120.5 . . ?
C5 C4 C3 117.92(12) . . ?
C5 C4 H4 121.0 . . ?
C3 C4 H4 121.0 . . ?
N1 C5 C4 123.55(11) . . ?
N1 C5 C6 108.63(10) . . ?
C4 C5 C6 127.82(11) . . ?
N2 C6 C5 112.09(10) . . ?
N2 C6 H6 124.0 . . ?
C5 C6 H6 124.0 . . ?
N2 C7 C8 109.48(10) . . ?
N2 C7 C9 110.17(10) . . ?
C8 C7 C9 112.75(12) . . ?
N2 C7 H7 108.1 . . ?
C8 C7 H7 108.1 . . ?
C9 C7 H7 108.1 . . ?
C7 C8 H8A 109.5 . . ?
C7 C8 H8B 109.5 . . ?
H8A C8 H8B 109.5 . . ?
C7 C8 H8C 109.5 . . ?
H8A C8 H8C 109.5 . . ?
H8B C8 H8C 109.5 . . ?
C7 C9 H9A 109.5 . . ?
C7 C9 H9B 109.5 . . ?
H9A C9 H9B 109.5 . . ?
C7 C9 H9C 109.5 . . ?
H9A C9 H9C 109.5 . . ?
H9B C9 H9C 109.5 . . ?
C17 C10 C11 111.68(11) . . ?
C17 C10 B1 110.03(10) . . ?
C11 C10 B1 109.16(10) . . ?
C17 C10 H10 108.6 . . ?
C11 C10 H10 108.6 . . ?
B1 C10 H10 108.6 . . ?
C12 C11 C10 115.81(11) . . ?
C12 C11 H11A 108.3 . . ?
C10 C11 H11A 108.3 . . ?
C12 C11 H11B 108.3 . . ?
C10 C11 H11B 108.3 . . ?
H11A C11 H11B 107.4 . . ?
C11 C12 C13 116.25(11) . . ?
C11 C12 H12A 108.2 . . ?
C13 C12 H12A 108.2 . . ?
C11 C12 H12B 108.2 . . ?
C13 C12 H12B 108.2 . . ?
H12A C12 H12B 107.4 . . ?
C14 C13 C12 116.14(11) . . ?
C14 C13 H13A 108.3 . . ?
C12 C13 H13A 108.3 . . ?
C14 C13 H13B 108.3 . . ?
C12 C13 H13B 108.3 . . ?
H13A C13 H13B 107.4 . . ?
C15 C14 C13 111.45(11) . . ?
C15 C14 B1 110.03(10) . . ?
C13 C14 B1 109.08(10) . . ?
C15 C14 H14 108.7 . . ?
C13 C14 H14 108.7 . . ?
B1 C14 H14 108.7 . . ?
C16 C15 C14 114.99(11) . . ?
C16 C15 H15A 108.5 . . ?
C14 C15 H15A 108.5 . . ?
C16 C15 H15B 108.5 . . ?
C14 C15 H15B 108.5 . . ?
H15A C15 H15B 107.5 . . ?
C17 C16 C15 115.30(11) . . ?
C17 C16 H16A 108.4 . . ?
C15 C16 H16A 108.4 . . ?
C17 C16 H16B 108.4 . . ?
C15 C16 H16B 108.4 . . ?
H16A C16 H16B 107.5 . . ?
C10 C17 C16 114.98(11) . . ?
C10 C17 H17A 108.5 . . ?
C16 C17 H17A 108.5 . . ?
C10 C17 H17B 108.5 . . ?
C16 C17 H17B 108.5 . . ?
H17A C17 H17B 107.5 . . ?
F3 C18 F2 107.74(12) . . ?
F3 C18 F1 107.51(11) . . ?
F2 C18 F1 107.26(12) . . ?
F3 C18 S1 111.34(11) . . ?
F2 C18 S1 110.97(10) . . ?
F1 C18 S1 111.81(10) . . ?
N2 B1 N1 95.20(8) . . ?
N2 B1 C14 114.52(9) . . ?
N1 B1 C14 113.37(10) . . ?
N2 B1 C10 113.69(10) . . ?
N1 B1 C10 112.82(9) . . ?
C14 B1 C10 107.14(10) . . ?

loop_
_geom_bond_atom_site_label_1
_geom_bond_atom_site_label_2
_geom_bond_distance
_geom_bond_site_symmetry_2
_geom_bond_publ_flag
S1 O3 1.4332(10) . ?
S1 O2 1.4400(10) . ?
S1 O1 1.4428(11) . ?
S1 C18 1.8197(15) . ?
F1 C18 1.3313(17) . ?
F2 C18 1.3310(16) . ?
F3 C18 1.3290(17) . ?
N1 C1 1.3429(15) . ?
N1 C5 1.3576(15) . ?
N1 B1 1.6064(15) . ?
N2 C6 1.2864(15) . ?
N2 C7 1.4945(14) . ?
N2 B1 1.5956(15) . ?
C1 C2 1.3812(18) . ?
C1 H1 0.9500 . ?
C2 C3 1.381(2) . ?
C2 H2 0.9500 . ?
C3 C4 1.3872(18) . ?
C3 H3 0.9500 . ?
C4 C5 1.3759(16) . ?
C4 H4 0.9500 . ?
C5 C6 1.4450(16) . ?
C6 H6 0.9500 . ?
C7 C8 1.5176(19) . ?
C7 C9 1.5236(18) . ?
C7 H7 1.0000 . ?
C8 H8A 0.9800 . ?
C8 H8B 0.9800 . ?
C8 H8C 0.9800 . ?
C9 H9A 0.9800 . ?
C9 H9B 0.9800 . ?
C9 H9C 0.9800 . ?
C10 C17 1.5378(18) . ?
C10 C11 1.5464(18) . ?
C10 B1 1.6233(17) . ?
C10 H10 1.0000 . ?
C11 C12 1.537(2) . ?
C11 H11A 0.9900 . ?
C11 H11B 0.9900 . ?
C12 C13 1.548(2) . ?
C12 H12A 0.9900 . ?
C12 H12B 0.9900 . ?
C13 C14 1.5418(18) . ?
C13 H13A 0.9900 . ?
C13 H13B 0.9900 . ?
C14 C15 1.5407(18) . ?
C14 B1 1.6153(18) . ?
C14 H14 1.0000 . ?
C15 C16 1.5403(19) . ?
C15 H15A 0.9900 . ?
C15 H15B 0.9900 . ?
C16 C17 1.538(2) . ?
C16 H16A 0.9900 . ?
C16 H16B 0.9900 . ?
C17 H17A 0.9900 . ?
C17 H17B 0.9900 . ?

loop_
_geom_torsion_atom_site_label_1
_geom_torsion_atom_site_label_2
_geom_torsion_atom_site_label_3
_geom_torsion_atom_site_label_4
_geom_torsion
_geom_torsion_site_symmetry_1
_geom_torsion_site_symmetry_2
_geom_torsion_site_symmetry_3
_geom_torsion_site_symmetry_4
_geom_torsion_publ_flag
C5 N1 C1 C2 -0.4(2) . . . . ?
B1 N1 C1 C2 -179.94(12) . . . . ?
N1 C1 C2 C3 -0.1(2) . . . . ?
C1 C2 C3 C4 0.4(2) . . . . ?
C2 C3 C4 C5 -0.2(2) . . . . ?
C1 N1 C5 C4 0.67(19) . . . . ?
B1 N1 C5 C4 -179.74(11) . . . . ?
C1 N1 C5 C6 -178.93(11) . . . . ?
B1 N1 C5 C6 0.67(13) . . . . ?
C3 C4 C5 N1 -0.3(2) . . . . ?
C3 C4 C5 C6 179.18(13) . . . . ?
C7 N2 C6 C5 -179.00(10) . . . . ?
B1 N2 C6 C5 0.78(14) . . . . ?
N1 C5 C6 N2 -0.92(15) . . . . ?
C4 C5 C6 N2 179.50(12) . . . . ?
C6 N2 C7 C8 65.15(15) . . . . ?
B1 N2 C7 C8 -114.59(13) . . . . ?
C6 N2 C7 C9 -59.39(15) . . . . ?
B1 N2 C7 C9 120.87(13) . . . . ?
C17 C10 C11 C12 -71.21(15) . . . . ?
B1 C10 C11 C12 50.68(15) . . . . ?
C10 C11 C12 C13 -37.55(18) . . . . ?
C11 C12 C13 C14 37.50(18) . . . . ?
C12 C13 C14 C15 71.26(15) . . . . ?
C12 C13 C14 B1 -50.43(15) . . . . ?
C13 C14 C15 C16 -68.76(15) . . . . ?
B1 C14 C15 C16 52.38(15) . . . . ?
C14 C15 C16 C17 -42.88(18) . . . . ?
C11 C10 C17 C16 68.99(14) . . . . ?
B1 C10 C17 C16 -52.40(15) . . . . ?
C15 C16 C17 C10 42.96(17) . . . . ?
O3 S1 C18 F3 -175.00(10) . . . . ?
O2 S1 C18 F3 63.29(12) . . . . ?
O1 S1 C18 F3 -55.79(11) . . . . ?
O3 S1 C18 F2 -55.00(12) . . . . ?
O2 S1 C18 F2 -176.71(10) . . . . ?
O1 S1 C18 F2 64.21(11) . . . . ?
O3 S1 C18 F1 64.72(11) . . . . ?
O2 S1 C18 F1 -57.00(12) . . . . ?
O1 S1 C18 F1 -176.08(9) . . . . ?
C6 N2 B1 N1 -0.34(12) . . . . ?
C7 N2 B1 N1 179.41(10) . . . . ?
C6 N2 B1 C14 118.31(11) . . . . ?
C7 N2 B1 C14 -61.94(15) . . . . ?
C6 N2 B1 C10 -118.06(11) . . . . ?
C7 N2 B1 C10 61.69(15) . . . . ?
C1 N1 B1 N2 179.29(12) . . . . ?
C5 N1 B1 N2 -0.23(11) . . . . ?
C1 N1 B1 C14 59.73(16) . . . . ?
C5 N1 B1 C14 -119.79(11) . . . . ?
C1 N1 B1 C10 -62.28(17) . . . . ?
C5 N1 B1 C10 118.19(11) . . . . ?
C15 C14 B1 N2 66.91(12) . . . . ?
C13 C14 B1 N2 -170.54(10) . . . . ?
C15 C14 B1 N1 174.71(9) . . . . ?
C13 C14 B1 N1 -62.74(13) . . . . ?
C15 C14 B1 C10 -60.16(12) . . . . ?
C13 C14 B1 C10 62.39(13) . . . . ?
C17 C10 B1 N2 -67.31(13) . . . . ?
C11 C10 B1 N2 169.81(10) . . . . ?
C17 C10 B1 N1 -174.29(10) . . . . ?
C11 C10 B1 N1 62.83(13) . . . . ?
C17 C10 B1 C14 60.25(13) . . . . ?
C11 C10 B1 C14 -62.63(13) . . . . ?
